data_4021865
loop_
_publ_author_name
'Stephen M. Goldup'
'Christopher J. Pilkington'
'Andrew J. P. White'
'Andrew Burton'
'Anthony G. M. Barrett'

_publ_section_title
;
 A Simple, Short, and Flexible Synthesis of Viridiofungin Derivatives
;
_journal_name_full 'Journal of Organic Chemistry'
_journal_page_first 6185
_journal_page_last 6191
_journal_paper_doi 10.1021/jo060931e
_journal_volume 71
_journal_year 2006
_chemical_formula_sum 'C30 H43 N O8'
_chemical_formula_weight 545.65
_chemical_name_systematic
; 
 ? 
;
_space_group_IT_number 4
_symmetry_cell_setting monoclinic
_symmetry_space_group_name_Hall 'P 2yb'
_symmetry_space_group_name_H-M 'P 1 21 1'
_atom_sites_solution_hydrogens geom
_atom_sites_solution_primary direct
_atom_sites_solution_secondary difmap
_audit_creation_method SHELXL-97
_cell_angle_alpha 90.00
_cell_angle_beta 98.444(13)
_cell_angle_gamma 90.00
_cell_formula_units_Z 2
_cell_length_a 12.203(3)
_cell_length_b 11.0105(18)
_cell_length_c 12.2933(17)
_cell_measurement_reflns_used 22
_cell_measurement_temperature 293(2)
_cell_measurement_theta_max 22.22
_cell_measurement_theta_min 11.12
_cell_volume 1633.8(5)
_computing_cell_refinement 'Bruker XSCANS'
_computing_data_collection 'Bruker XSCANS'
_computing_data_reduction 'Bruker SHELXTL'
_computing_molecular_graphics 'Bruker SHELXTL'
_computing_publication_material 'Bruker SHELXTL'
_computing_structure_refinement 'SHELXL-97 (Sheldrick, 1997)'
_computing_structure_solution 'SHELXS-97 (Sheldrick, 1990)'
_diffrn_ambient_temperature 293(2)
_diffrn_measured_fraction_theta_full 0.999
_diffrn_measured_fraction_theta_max 0.999
_diffrn_measurement_device_type 'Bruker P4'
_diffrn_measurement_method '\w scans'
_diffrn_radiation_monochromator graphite
_diffrn_radiation_source 'fine-focus sealed tube'
_diffrn_radiation_type CuK\a
_diffrn_radiation_wavelength 1.54178
_diffrn_reflns_av_R_equivalents 0.0385
_diffrn_reflns_av_sigmaI/netI 0.0526
_diffrn_reflns_limit_h_max 0
_diffrn_reflns_limit_h_min -14
_diffrn_reflns_limit_k_max 12
_diffrn_reflns_limit_k_min 0
_diffrn_reflns_limit_l_max 14
_diffrn_reflns_limit_l_min -14
_diffrn_reflns_number 3020
_diffrn_reflns_theta_full 64.01
_diffrn_reflns_theta_max 64.01
_diffrn_reflns_theta_min 3.63
_diffrn_standards_interval_count 97
_diffrn_standards_number 3
_exptl_absorpt_coefficient_mu 0.652
_exptl_absorpt_correction_type none
_exptl_crystal_colour Colourless
_exptl_crystal_density_diffrn 1.109
_exptl_crystal_density_method 'not measured'
_exptl_crystal_description needles
_exptl_crystal_F_000 588
_exptl_crystal_size_max 0.93
_exptl_crystal_size_mid 0.10
_exptl_crystal_size_min 0.08
_refine_diff_density_max 0.184
_refine_diff_density_min -0.158
_refine_diff_density_rms 0.039
_refine_ls_abs_structure_details 'Flack H D (1983), Acta Cryst. A39, 876-881'
_refine_ls_abs_structure_Flack -0.2(4)
_refine_ls_extinction_coef 0.0133(13)
_refine_ls_extinction_expression Fc^*^=kFc[1+0.001xFc^2^\l^3^/sin(2\q)]^-1/4^
_refine_ls_extinction_method SHELXL
_refine_ls_goodness_of_fit_ref 1.023
_refine_ls_hydrogen_treatment mixed
_refine_ls_matrix_type full
_refine_ls_number_parameters 422
_refine_ls_number_reflns 2877
_refine_ls_number_restraints 285
_refine_ls_restrained_S_all 1.011
_refine_ls_R_factor_all 0.0739
_refine_ls_R_factor_gt 0.0564
_refine_ls_shift/su_max 0.000
_refine_ls_shift/su_mean 0.000
_refine_ls_structure_factor_coef Fsqd
_refine_ls_weighting_details 'calc w=1/[\s^2^(Fo^2^)+(0.0972P)^2^+0.0000P] where P=(Fo^2^+2Fc^2^)/3'
_refine_ls_weighting_scheme calc
_refine_ls_wR_factor_gt 0.1501
_refine_ls_wR_factor_ref 0.1660
_reflns_number_gt 2219
_reflns_number_total 2877
_reflns_threshold_expression >2sigma(I)
_cod_data_source_file jo060931esi20060504_122451_2.cif
_cod_depositor_comments
;
The following automatic conversions were performed:
'_symmetry_cell_setting' value 'Monoclinic' changed to 'monoclinic'
according to '/home/saulius/struct/CIF-dictionaries/cif_core.dic'
dictionary named 'cif_core.dic' version 2.4.1 from 2010-06-29.

Automatic conversion script
Id: cif_fix_enum 1527 2010-12-29 10:47:43Z saulius 
;
_cod_original_sg_symbol_H-M 'P 21'
_cod_database_code 4021865

loop_
_symmetry_equiv_pos_as_xyz
'x, y, z'
'-x, y+1/2, -z'

loop_
_atom_site_label
_atom_site_type_symbol
_atom_site_fract_x
_atom_site_fract_y
_atom_site_fract_z
_atom_site_U_iso_or_equiv
_atom_site_adp_type
_atom_site_occupancy
_atom_site_symmetry_multiplicity
_atom_site_calc_flag
_atom_site_refinement_flags
_atom_site_disorder_assembly
_atom_site_disorder_group
O1 O 0.3254(2) 0.5590(3) 1.0280(2) 0.0656(7) Uani 1 1 d . . .
C2 C 0.2468(4) 0.4742(5) 1.0562(4) 0.0741(11) Uani 1 1 d . . .
H2A H 0.1734 0.4948 1.0168 0.089 Uiso 1 1 calc R . .
O3 O 0.2810(3) 0.3579(4) 1.0177(3) 0.0800(9) Uani 1 1 d . . .
C4 C 0.3450(4) 0.3780(5) 0.9400(4) 0.0707(11) Uani 1 1 d . . .
O4 O 0.3700(4) 0.3003(4) 0.8789(3) 0.0924(11) Uani 1 1 d . . .
C5 C 0.3786(3) 0.5114(4) 0.9406(3) 0.0576(8) Uani 1 1 d . . .
C6 C 0.2423(4) 0.4725(7) 1.1793(4) 0.0856(14) Uani 1 1 d . . .
C7 C 0.3559(5) 0.4511(8) 1.2458(4) 0.0966(17) Uani 1 1 d . . .
H7A H 0.4032 0.5190 1.2369 0.145 Uiso 1 1 calc R . .
H7B H 0.3877 0.3785 1.2204 0.145 Uiso 1 1 calc R . .
H7C H 0.3487 0.4422 1.3221 0.145 Uiso 1 1 calc R . .
C8 C 0.1987(7) 0.5953(9) 1.2070(6) 0.117(2) Uani 1 1 d . . .
H8A H 0.2501 0.6572 1.1925 0.175 Uiso 1 1 calc R . .
H8B H 0.1900 0.5972 1.2833 0.175 Uiso 1 1 calc R . .
H8C H 0.1283 0.6095 1.1626 0.175 Uiso 1 1 calc R . .
C9 C 0.1619(6) 0.3711(9) 1.2023(6) 0.119(3) Uani 1 1 d . . .
H9A H 0.0885 0.3905 1.1672 0.179 Uiso 1 1 calc R . .
H9B H 0.1622 0.3639 1.2802 0.179 Uiso 1 1 calc R . .
H9C H 0.1849 0.2955 1.1739 0.179 Uiso 1 1 calc R . .
C10 C 0.5043(3) 0.5325(4) 0.9718(3) 0.0595(8) Uani 1 1 d . . .
H10A H 0.5170 0.6200 0.9818 0.071 Uiso 1 1 calc R . .
C11 C 0.5512(3) 0.4688(4) 1.0785(3) 0.0616(9) Uani 1 1 d . . .
O11 O 0.5387(3) 0.3584(4) 1.0902(3) 0.0798(9) Uani 1 1 d . . .
N12 N 0.6102(3) 0.54046(12) 1.1527(3) 0.0640(8) Uani 1 1 d D A .
H12 H 0.614(4) 0.6214(7) 1.144(4) 0.067(13) Uiso 1 1 d D . .
C13 C 0.6794(4) 0.4913(5) 1.2489(4) 0.0773(12) Uani 1 1 d D . .
H13A H 0.6757 0.4025 1.2436 0.093 Uiso 0.560(14) 1 calc PR A 1
H13B H 0.6713 0.4048 1.2535 0.093 Uiso 0.440(14) 1 d PR A 2
C14 C 0.6415(11) 0.5267(11) 1.3540(9) 0.077(3) Uani 0.560(14) 1 d PD A 1
O14 O 0.6487(13) 0.4622(9) 1.4341(7) 0.125(5) Uani 0.560(14) 1 d PD A 1
O15 O 0.6055(18) 0.6395(13) 1.3513(10) 0.079(4) Uani 0.560(14) 1 d PD A 1
C16 C 0.5909(13) 0.7033(13) 1.4534(12) 0.098(5) Uani 0.560(14) 1 d PD A 1
C17 C 0.576(2) 0.8310(13) 1.4099(14) 0.143(6) Uani 0.560(14) 1 d PDU A 1
H17A H 0.6418 0.8565 1.3822 0.214 Uiso 0.560(14) 1 calc PR A 1
H17B H 0.5621 0.8845 1.4681 0.214 Uiso 0.560(14) 1 calc PR A 1
H17C H 0.5142 0.8336 1.3517 0.214 Uiso 0.560(14) 1 calc PR A 1
C18 C 0.6904(17) 0.692(2) 1.5390(14) 0.175(10) Uani 0.560(14) 1 d PDU A 1
H18A H 0.7543 0.7218 1.5101 0.263 Uiso 0.560(14) 1 calc PR A 1
H18B H 0.7014 0.6085 1.5596 0.263 Uiso 0.560(14) 1 calc PR A 1
H18C H 0.6795 0.7392 1.6023 0.263 Uiso 0.560(14) 1 calc PR A 1
C19 C 0.4879(18) 0.657(2) 1.492(2) 0.192(14) Uani 0.560(14) 1 d PDU A 1
H19A H 0.4999 0.5750 1.5180 0.288 Uiso 0.560(14) 1 calc PR A 1
H19B H 0.4280 0.6579 1.4317 0.288 Uiso 0.560(14) 1 calc PR A 1
H19C H 0.4698 0.7073 1.5501 0.288 Uiso 0.560(14) 1 calc PR A 1
C14' C 0.6667(18) 0.554(2) 1.3560(9) 0.147(14) Uani 0.440(14) 1 d PD A 2
O14' O 0.7273(18) 0.534(2) 1.4407(11) 0.161(6) Uani 0.440(14) 1 d PDU A 2
O15' O 0.584(2) 0.631(2) 1.3464(16) 0.104(10) Uani 0.440(14) 1 d PD A 2
C16' C 0.5600(16) 0.7154(14) 1.4324(13) 0.094(6) Uani 0.440(14) 1 d PDU A 2
C17' C 0.4624(18) 0.7883(19) 1.3796(14) 0.139(9) Uani 0.440(14) 1 d PD A 2
H17D H 0.3991 0.7361 1.3632 0.209 Uiso 0.440(14) 1 calc PR A 2
H17E H 0.4792 0.8243 1.3129 0.209 Uiso 0.440(14) 1 calc PR A 2
H17F H 0.4464 0.8512 1.4291 0.209 Uiso 0.440(14) 1 calc PR A 2
C18' C 0.6600(18) 0.797(2) 1.466(2) 0.165(12) Uani 0.440(14) 1 d PDU A 2
H18D H 0.6763 0.8408 1.4029 0.247 Uiso 0.440(14) 1 calc PR A 2
H18E H 0.7227 0.7475 1.4946 0.247 Uiso 0.440(14) 1 calc PR A 2
H18F H 0.6442 0.8526 1.5213 0.247 Uiso 0.440(14) 1 calc PR A 2
C19' C 0.533(3) 0.646(3) 1.5304(19) 0.20(2) Uani 0.440(14) 1 d PDU A 2
H19D H 0.4681 0.5972 1.5089 0.297 Uiso 0.440(14) 1 calc PR A 2
H19E H 0.5191 0.7019 1.5867 0.297 Uiso 0.440(14) 1 calc PR A 2
H19F H 0.5941 0.5944 1.5581 0.297 Uiso 0.440(14) 1 calc PR A 2
C20 C 0.8011(4) 0.5293(6) 1.2456(5) 0.0911(15) Uani 1 1 d . A .
H20A H 0.8072 0.6168 1.2533 0.109 Uiso 1 1 calc R . .
H20B H 0.8481 0.4929 1.3076 0.109 Uiso 1 1 calc R . .
C21 C 0.8786(4) 0.5783(4) 1.0721(4) 0.1062(19) Uani 1 1 d G A .
H21A H 0.8779 0.6601 1.0909 0.127 Uiso 1 1 calc R . .
C22 C 0.9161(4) 0.5429(6) 0.9754(4) 0.128(3) Uani 1 1 d G . .
H22A H 0.9405 0.6010 0.9296 0.153 Uiso 1 1 calc R . .
C23 C 0.9171(4) 0.4207(6) 0.9473(3) 0.131(3) Uani 1 1 d G . .
H23A H 0.9422 0.3970 0.8827 0.157 Uiso 1 1 calc R . .
C24 C 0.8806(4) 0.3339(5) 1.0158(4) 0.122(3) Uani 1 1 d G . .
H24A H 0.8813 0.2521 0.9970 0.146 Uiso 1 1 calc R . .
C25 C 0.8431(3) 0.3693(4) 1.1125(4) 0.1021(18) Uani 1 1 d G A .
H25A H 0.8187 0.3112 1.1583 0.122 Uiso 1 1 calc R . .
C26 C 0.8421(3) 0.4915(4) 1.1406(3) 0.0810(12) Uani 1 1 d G . .
C27 C 0.5712(4) 0.4887(6) 0.8855(4) 0.0815(13) Uani 1 1 d . . .
H27A H 0.5695 0.4066 0.8675 0.098 Uiso 1 1 calc R . .
C28 C 0.6315(6) 0.5621(10) 0.8352(6) 0.119(2) Uani 1 1 d . . .
H28A H 0.6342 0.6444 0.8522 0.143 Uiso 1 1 calc R . .
H28B H 0.6717 0.5319 0.7825 0.143 Uiso 1 1 calc R . .
C29 C 0.3403(4) 0.5742(5) 0.8314(4) 0.0688(10) Uani 1 1 d . . .
H29A H 0.3490 0.6611 0.8424 0.083 Uiso 1 1 calc R . .
H29B H 0.3891 0.5498 0.7798 0.083 Uiso 1 1 calc R . .
C30 C 0.2225(4) 0.5498(6) 0.7795(4) 0.0772(12) Uani 1 1 d . . .
O30 O 0.1598(4) 0.4834(7) 0.8137(4) 0.130(2) Uani 1 1 d . . .
O31 O 0.2016(3) 0.6128(5) 0.6858(3) 0.0935(11) Uani 1 1 d . B .
C32 C 0.0960(6) 0.6031(7) 0.6101(4) 0.110(2) Uani 1 1 d D . .
C33 C 0.1149(12) 0.6980(15) 0.5240(10) 0.176(6) Uani 0.81(2) 1 d PDU B 1
H33A H 0.1411 0.7720 0.5601 0.264 Uiso 0.81(2) 1 calc PR B 1
H33B H 0.0465 0.7132 0.4765 0.264 Uiso 0.81(2) 1 calc PR B 1
H33C H 0.1691 0.6683 0.4812 0.264 Uiso 0.81(2) 1 calc PR B 1
C34 C 0.0866(13) 0.4791(10) 0.5623(11) 0.167(7) Uani 0.81(2) 1 d PDU B 1
H34A H 0.1323 0.4731 0.5053 0.250 Uiso 0.81(2) 1 calc PR B 1
H34B H 0.0109 0.4634 0.5320 0.250 Uiso 0.81(2) 1 calc PR B 1
H34C H 0.1106 0.4207 0.6187 0.250 Uiso 0.81(2) 1 calc PR B 1
C35 C 0.0000(8) 0.6361(19) 0.6680(9) 0.156(6) Uani 0.81(2) 1 d PDU B 1
H35A H 0.0064 0.7195 0.6907 0.235 Uiso 0.81(2) 1 calc PR B 1
H35B H 0.0004 0.5851 0.7315 0.235 Uiso 0.81(2) 1 calc PR B 1
H35C H -0.0680 0.6246 0.6190 0.235 Uiso 0.81(2) 1 calc PR B 1
C33' C 0.114(5) 0.624(5) 0.493(2) 0.145(14) Uiso 0.19(2) 1 d PDU B 2
H33D H 0.1386 0.7057 0.4854 0.218 Uiso 0.19(2) 1 calc PR B 2
H33E H 0.0450 0.6115 0.4453 0.218 Uiso 0.19(2) 1 calc PR B 2
H33F H 0.1682 0.5681 0.4746 0.218 Uiso 0.19(2) 1 calc PR B 2
C34' C 0.044(4) 0.478(2) 0.621(5) 0.143(14) Uiso 0.19(2) 1 d PDU B 2
H34D H 0.0534 0.4552 0.6974 0.215 Uiso 0.19(2) 1 calc PR B 2
H34E H 0.0793 0.4195 0.5804 0.215 Uiso 0.19(2) 1 calc PR B 2
H34F H -0.0337 0.4817 0.5931 0.215 Uiso 0.19(2) 1 calc PR B 2
C35' C 0.025(4) 0.699(3) 0.652(4) 0.104(11) Uiso 0.19(2) 1 d PDU B 2
H35D H 0.0644 0.7752 0.6571 0.157 Uiso 0.19(2) 1 calc PR B 2
H35E H 0.0091 0.6765 0.7231 0.157 Uiso 0.19(2) 1 calc PR B 2
H35F H -0.0426 0.7076 0.6020 0.157 Uiso 0.19(2) 1 calc PR B 2

loop_
_atom_site_aniso_label
_atom_site_aniso_U_11
_atom_site_aniso_U_22
_atom_site_aniso_U_33
_atom_site_aniso_U_23
_atom_site_aniso_U_13
_atom_site_aniso_U_12
O1 0.0715(15) 0.0583(15) 0.0687(15) -0.0012(12) 0.0153(12) -0.0026(13)
C2 0.069(2) 0.074(3) 0.079(2) 0.008(2) 0.0082(19) -0.004(2)
O3 0.0835(19) 0.0710(18) 0.0824(19) 0.0078(16) 0.0016(16) -0.0232(16)
C4 0.078(3) 0.053(2) 0.077(3) 0.000(2) -0.003(2) -0.0059(19)
O4 0.119(3) 0.0582(18) 0.096(2) -0.0150(17) 0.004(2) -0.0066(18)
C5 0.066(2) 0.0457(18) 0.0599(19) -0.0023(14) 0.0053(16) -0.0021(15)
C6 0.073(3) 0.110(4) 0.075(3) 0.016(3) 0.016(2) -0.007(3)
C7 0.088(3) 0.132(5) 0.068(3) 0.010(3) 0.004(2) -0.012(3)
C8 0.128(5) 0.144(7) 0.084(3) 0.005(4) 0.032(4) 0.022(5)
C9 0.094(4) 0.162(7) 0.103(4) 0.033(5) 0.017(3) -0.033(5)
C10 0.0628(19) 0.0542(18) 0.0600(19) 0.0009(16) 0.0039(16) -0.0030(16)
C11 0.065(2) 0.054(2) 0.066(2) 0.0015(17) 0.0092(17) 0.0025(17)
O11 0.091(2) 0.0572(18) 0.087(2) 0.0063(15) -0.0012(16) -0.0029(15)
N12 0.0689(18) 0.0582(18) 0.0613(17) 0.0011(14) -0.0027(14) 0.0038(15)
C13 0.081(3) 0.078(3) 0.067(2) 0.004(2) -0.007(2) 0.013(2)
C14 0.083(6) 0.077(6) 0.070(7) 0.019(5) 0.009(5) 0.006(5)
O14 0.208(12) 0.097(6) 0.078(4) 0.035(4) 0.044(6) 0.037(7)
O15 0.119(8) 0.060(6) 0.058(6) -0.005(4) 0.008(5) 0.008(7)
C16 0.136(11) 0.089(9) 0.064(7) -0.009(6) 0.000(7) -0.004(8)
C17 0.201(16) 0.098(9) 0.133(11) -0.018(8) 0.036(11) 0.023(10)
C18 0.22(2) 0.171(19) 0.110(11) -0.063(12) -0.044(13) 0.012(17)
C19 0.180(19) 0.15(2) 0.27(4) -0.08(2) 0.12(2) -0.012(15)
C14' 0.21(3) 0.16(3) 0.048(9) -0.002(11) -0.042(12) 0.05(2)
O14' 0.180(10) 0.172(10) 0.121(8) 0.015(8) -0.015(7) 0.023(9)
O15' 0.146(17) 0.097(14) 0.067(10) -0.019(8) 0.007(8) -0.038(10)
C16' 0.156(15) 0.075(9) 0.055(8) -0.012(6) 0.029(9) -0.010(9)
C17' 0.19(2) 0.125(15) 0.119(13) -0.032(11) 0.062(14) 0.039(15)
C18' 0.17(2) 0.14(2) 0.18(3) -0.10(2) 0.019(19) -0.036(17)
C19' 0.35(5) 0.16(2) 0.111(16) 0.031(16) 0.13(3) -0.02(3)
C20 0.080(3) 0.092(3) 0.093(3) -0.007(3) -0.015(2) -0.002(3)
C21 0.092(4) 0.092(4) 0.131(5) 0.007(4) 0.005(4) 0.000(3)
C22 0.096(4) 0.166(8) 0.123(5) 0.020(6) 0.022(4) -0.001(5)
C23 0.096(4) 0.175(9) 0.123(5) -0.011(6) 0.023(4) 0.008(5)
C24 0.101(4) 0.120(6) 0.146(6) -0.034(5) 0.023(4) 0.000(4)
C25 0.080(3) 0.093(4) 0.130(5) -0.015(4) 0.007(3) -0.002(3)
C26 0.059(2) 0.081(3) 0.098(3) 0.002(2) -0.006(2) 0.002(2)
C27 0.078(3) 0.095(3) 0.071(2) -0.001(2) 0.010(2) 0.010(3)
C28 0.097(4) 0.163(7) 0.103(4) 0.012(5) 0.034(3) -0.009(5)
C29 0.071(2) 0.069(2) 0.064(2) 0.0028(18) 0.0018(18) 0.0046(19)
C30 0.074(3) 0.091(3) 0.063(2) 0.002(2) -0.0027(19) 0.008(3)
O30 0.092(3) 0.180(5) 0.106(3) 0.043(4) -0.022(2) -0.042(3)
O31 0.092(2) 0.115(3) 0.0672(18) 0.0054(19) -0.0089(16) 0.021(2)
C32 0.106(4) 0.142(6) 0.071(3) -0.014(4) -0.022(3) 0.040(4)
C33 0.209(12) 0.187(14) 0.107(7) 0.047(8) -0.059(8) 0.018(11)
C34 0.170(11) 0.160(10) 0.139(9) -0.064(8) -0.078(9) 0.027(8)
C35 0.089(6) 0.227(15) 0.141(8) -0.031(10) -0.024(5) 0.051(8)

loop_
_atom_type_symbol
_atom_type_description
_atom_type_scat_dispersion_real
_atom_type_scat_dispersion_imag
_atom_type_scat_source
C C 0.0181 0.0091 'International Tables Vol C Tables 4.2.6.8 and 6.1.1.4'
H H 0.0000 0.0000 'International Tables Vol C Tables 4.2.6.8 and 6.1.1.4'
N N 0.0311 0.0180 'International Tables Vol C Tables 4.2.6.8 and 6.1.1.4'
O O 0.0492 0.0322 'International Tables Vol C Tables 4.2.6.8 and 6.1.1.4'

loop_
_geom_angle_atom_site_label_1
_geom_angle_atom_site_label_2
_geom_angle_atom_site_label_3
_geom_angle
C2 O1 C5 109.9(3)
O1 C2 O3 105.4(3)
O1 C2 C6 112.1(4)
O3 C2 C6 111.6(4)
C4 O3 C2 108.3(3)
O4 C4 O3 123.7(4)
O4 C4 C5 126.4(5)
O3 C4 C5 109.9(4)
O1 C5 C29 112.4(3)
O1 C5 C4 101.8(3)
C29 C5 C4 112.7(3)
O1 C5 C10 107.6(3)
C29 C5 C10 108.5(3)
C4 C5 C10 113.8(3)
C8 C6 C7 109.9(6)
C8 C6 C2 106.1(5)
C7 C6 C2 111.9(4)
C8 C6 C9 110.7(6)
C7 C6 C9 110.1(5)
C2 C6 C9 108.0(5)
C27 C10 C11 106.5(4)
C27 C10 C5 113.5(3)
C11 C10 C5 112.2(3)
O11 C11 N12 124.4(4)
O11 C11 C10 121.1(4)
N12 C11 C10 114.4(3)
C11 N12 C13 121.8(4)
N12 C13 C14 113.1(6)
N12 C13 C14' 114.7(7)
C14 C13 C14' 16.3(12)
N12 C13 C20 108.8(4)
C14 C13 C20 111.9(7)
C14' C13 C20 97.0(10)
O14 C14 O15 124.0(10)
O14 C14 C13 124.1(9)
O15 C14 C13 111.8(9)
C14 O15 C16 120.7(11)
O15 C16 C18 112.1(13)
O15 C16 C19 108.5(14)
C18 C16 C19 112.6(11)
O15 C16 C17 99.6(11)
C18 C16 C17 111.8(11)
C19 C16 C17 111.6(11)
O14' C14' O15' 124.2(16)
O14' C14' C13 122.8(15)
O15' C14' C13 113.0(11)
C14' O15' C16' 125.3(17)
O15' C16' C17' 104.9(13)
O15' C16' C19' 110.2(16)
C17' C16' C19' 111.3(11)
O15' C16' C18' 109.3(16)
C17' C16' C18' 110.9(11)
C19' C16' C18' 110.2(11)
C26 C20 C13 112.8(4)
C22 C21 C26 120.0
C21 C22 C23 120.0
C24 C23 C22 120.0
C25 C24 C23 120.0
C26 C25 C24 120.0
C25 C26 C21 120.0
C25 C26 C20 119.7(4)
C21 C26 C20 120.3(4)
C28 C27 C10 122.3(6)
C30 C29 C5 116.3(4)
O30 C30 O31 125.3(5)
O30 C30 C29 126.0(4)
O31 C30 C29 108.7(5)
C30 O31 C32 122.9(5)
O31 C32 C34 109.0(6)
O31 C32 C33' 111(2)
C34 C32 C33' 77.0(19)
O31 C32 C35 110.6(5)
C34 C32 C35 113.0(8)
C33' C32 C35 130(2)
O31 C32 C35' 103(2)
C34 C32 C35' 140.3(19)
C33' C32 C35' 112.9(14)
C35 C32 C35' 30.8(15)
O31 C32 C33 100.3(7)
C34 C32 C33 111.4(7)
C33' C32 C33 34.4(19)
C35 C32 C33 111.8(8)
C35' C32 C33 84.7(16)
O31 C32 C34' 110(2)
C34 C32 C34' 36.9(17)
C33' C32 C34' 110.1(14)
C35 C32 C34' 79.1(17)
C35' C32 C34' 109.6(13)
C33 C32 C34' 142(2)

loop_
_geom_bond_atom_site_label_1
_geom_bond_atom_site_label_2
_geom_bond_distance
O1 C2 1.417(6)
O1 C5 1.434(5)
C2 O3 1.448(7)
C2 C6 1.523(7)
O3 C4 1.338(6)
C4 O4 1.206(6)
C4 C5 1.526(5)
C5 C29 1.521(6)
C5 C10 1.543(5)
C6 C8 1.510(11)
C6 C7 1.521(8)
C6 C9 1.539(9)
C10 C27 1.509(7)
C10 C11 1.524(6)
C11 O11 1.235(5)
C11 N12 1.335(6)
N12 C13 1.453(5)
C13 C14 1.486(11)
C13 C14' 1.512(14)
C13 C20 1.550(8)
C14 O14 1.206(12)
C14 O15 1.317(13)
O15 C16 1.471(13)
C16 C18 1.490(13)
C16 C19 1.496(14)
C16 C17 1.506(13)
C14' O14' 1.206(15)
C14' O15' 1.311(16)
O15' C16' 1.471(13)
C16' C17' 1.503(14)
C16' C19' 1.504(13)
C16' C18' 1.519(14)
C20 C26 1.511(7)
C21 C22 1.3900
C21 C26 1.3900
C22 C23 1.3900
C23 C24 1.3900
C24 C25 1.3900
C25 C26 1.3900
C27 C28 1.308(10)
C29 C30 1.509(6)
C30 O30 1.179(7)
C30 O31 1.337(6)
O31 C32 1.480(7)
C32 C34 1.483(10)
C32 C33' 1.499(15)
C32 C35 1.502(10)
C32 C35' 1.503(15)
C32 C33 1.529(11)
C32 C34' 1.529(15)
